data_2013493
loop_
_publ_author_name
'Kazumasa Honda'
'Hiroshi Yamawaki'
'Makoto Matsukawa'
'Midori Goto'
'Takehiro Matsunaga'
'Katsutoshi Aoki'
'Masatake Yoshida'
'Shuzo Fujiwara'

_publ_section_title
;
 Hexaaquairon(II) dipicrate dihydrate
;
_journal_issue 8
_journal_name_full 'Acta Crystallographica Section C'
_journal_page_first m319
_journal_page_last m321
_journal_paper_doi 10.1107/S0108270103013301
_journal_volume 59
_journal_year 2003
_chemical_formula_iupac '[Fe (H2 O)6] (C6 H2 N3 O7)2, 2H2 O'
_chemical_formula_moiety 'H12 Fe O6 2+, 2(C6 H2 N3 O7 1-), 2(H2 O)'
_chemical_formula_structural '(Fe (H2 O)6) (C6 H2 N3 O7)2 (H2 O)2'
_chemical_formula_sum 'C12 H20 Fe N6 O22'
_chemical_formula_weight 656.16
_space_group_IT_number 56
_symmetry_cell_setting orthorhombic
_symmetry_space_group_name_Hall '-P 2ab 2ac'
_symmetry_space_group_name_H-M 'P c c n'
_cell_angle_alpha 90
_cell_angle_beta 90
_cell_angle_gamma 90
_cell_formula_units_Z 4
_cell_length_a 25.248(2)
_cell_length_b 7.1136(7)
_cell_length_c 13.1993(9)
_cell_measurement_reflns_used 15
_cell_measurement_temperature 293.0(10)
_cell_measurement_theta_max 31.54
_cell_measurement_theta_min 23.01
_cell_volume 2370.6(3)
_computing_cell_refinement 'CAD4 diffractometer control (Enraf-Nonius, 1989)'
_computing_data_collection 'CAD4 diffractometer control (Enraf-Nonius, 1989)'
_computing_data_reduction 'TEXSAN (Molecular Structure Corporation & Rigaku Corporation, 2000)'
_computing_molecular_graphics 'PLATON (Spek, 2001)'
_computing_publication_material TEXSAN
_computing_structure_refinement TEXSAN
_computing_structure_solution 'SHELXS86 (Sheldrick, 1985)'
_diffrn_ambient_temperature 293
_diffrn_measured_fraction_theta_full 1.00
_diffrn_measured_fraction_theta_max 1.00
_diffrn_measurement_device_type 'Nonius CAD4'
_diffrn_measurement_method \w
_diffrn_radiation_monochromator graphite
_diffrn_radiation_source 'Nonius sealed tube'
_diffrn_radiation_type 'Mo K\a'
_diffrn_radiation_wavelength 0.7107
_diffrn_reflns_av_R_equivalents 0.017
_diffrn_reflns_limit_h_max 32
_diffrn_reflns_limit_h_min -12
_diffrn_reflns_limit_k_max 9
_diffrn_reflns_limit_k_min -3
_diffrn_reflns_limit_l_max 17
_diffrn_reflns_limit_l_min -6
_diffrn_reflns_number 4140
_diffrn_reflns_theta_full 27.48
_diffrn_reflns_theta_max 27.48
_diffrn_standards_decay_% 0.098
_diffrn_standards_interval_time 60
_diffrn_standards_number 3
_exptl_absorpt_coefficient_mu 0.754
_exptl_absorpt_correction_type none
_exptl_crystal_colour yellow
_exptl_crystal_density_diffrn 1.838
_exptl_crystal_density_meas 1.8390(10)
_exptl_crystal_density_method 'CH~2~Br~2~-CH~2~Cl~2~ floatation'
_exptl_crystal_description prism
_exptl_crystal_F_000 1344.0
_exptl_crystal_size_max 0.38
_exptl_crystal_size_mid 0.34
_exptl_crystal_size_min 0.33
_refine_diff_density_max 0.49
_refine_diff_density_min -0.47
_refine_ls_extinction_coef 0.0216(7)
_refine_ls_extinction_method 'Zachariasen(1967) type 2 Gaussian isotropic'
_refine_ls_goodness_of_fit_ref 1.272
_refine_ls_hydrogen_treatment refall
_refine_ls_number_parameters 228
_refine_ls_number_reflns 2722
_refine_ls_R_factor_gt 0.0332
_refine_ls_shift/su_max 0.0003
_refine_ls_structure_factor_coef Fsqd
_refine_ls_weighting_details 'w = 1/[\s^2^(Fo^2^) + (0.02(Max(Fo^2^,0) + 2Fc^2^)/3)^2^]'
_refine_ls_weighting_scheme calc
_refine_ls_wR_factor_ref 0.0746
_reflns_number_gt 1899
_reflns_number_total 2722
_reflns_threshold_expression F^2^>2.0\s(F^2^)
_cod_data_source_file ob1127.cif
_cod_data_source_block I
_cod_original_cell_volume 2370.7(3)
_cod_original_sg_symbol_Hall -p_2ab_2ac
_cod_database_code 2013493
_cod_database_fobs_code 2013493

loop_
_symmetry_equiv_pos_as_xyz
x,y,z
1/2-x,1/2-y,z
1/2+x,-y,1/2-z
-x,1/2+y,1/2-z
-x,-y,-z
1/2+x,1/2+y,-z
1/2-x,y,1/2+z
x,1/2-y,1/2+z

loop_
_atom_site_label
_atom_site_fract_x
_atom_site_fract_y
_atom_site_fract_z
_atom_site_U_iso_or_equiv
_atom_site_adp_type
_atom_site_calc_flag
_atom_site_refinement_flags
_atom_site_occupancy
_atom_site_disorder_assembly
_atom_site_disorder_group
_atom_site_type_symbol
Fe1 0.50000 0.0000 0.5000 0.02344(9) Uani d S 1.00 . . Fe
O1 0.39659(5) 0.0120(2) 0.94870(10) 0.0346(4) Uani d . 1.00 . . O
O2 0.38802(6) 0.0475(3) 0.74730(10) 0.0512(5) Uani d . 1.00 . . O
O3 0.31466(5) 0.1633(2) 0.69400(10) 0.0376(4) Uani d . 1.00 . . O
O4 0.15336(5) 0.0550(2) 0.86300(10) 0.0377(4) Uani d . 1.00 . . O
O5 0.15237(5) -0.0720(2) 1.01130(10) 0.0392(4) Uani d . 1.00 . . O
O6 0.31317(6) -0.1787(2) 1.18860(10) 0.0386(4) Uani d . 1.00 . . O
O7 0.38201(5) -0.0128(2) 1.15020(10) 0.0375(4) Uani d . 1.00 . . O
O8 0.53858(7) 0.2385(3) 0.44700(10) 0.0396(5) Uani d . 1.00 . . O
O9 0.44325(6) 0.1902(3) 0.56770(10) 0.0326(4) Uani d . 1.00 . . O
O10 0.54139(6) 0.0142(3) 0.63860(10) 0.0445(5) Uani d . 1.00 . . O
O11 0.50668(7) 0.0163(3) 0.17290(10) 0.0381(4) Uani d . 1.00 . . O
N1 0.34122(6) 0.0856(3) 0.75940(10) 0.0293(4) Uani d . 1.00 . . N
N2 0.17618(6) -0.0066(3) 0.93840(10) 0.0256(4) Uani d . 1.00 . . N
N3 0.33813(6) -0.0766(3) 1.13020(10) 0.0268(4) Uani d . 1.00 . . N
C1 0.34690(7) 0.0073(3) 0.94560(10) 0.0247(5) Uani d . 1.00 . . C
C2 0.31567(7) 0.0389(3) 0.85520(10) 0.0240(5) Uani d . 1.00 . . C
C3 0.26101(7) 0.0369(3) 0.8530(2) 0.0253(5) Uani d . 1.00 . . C
C4 0.23348(7) -0.0025(3) 0.94070(10) 0.0244(4) Uani d . 1.00 . . C
C5 0.25942(8) -0.0379(3) 1.0309(2) 0.0249(5) Uani d . 1.00 . . C
C6 0.31372(7) -0.0314(3) 1.03290(10) 0.0234(5) Uani d . 1.00 . . C
H1 0.2445(8) 0.060(3) 0.7970(10) 0.027(6) Uiso d . 1.00 . . H
H2 0.2397(9) -0.069(3) 1.087(2) 0.044(7) Uiso d . 1.00 . . H
H3 0.5620(10) 0.293(5) 0.480(2) 0.090(10) Uiso d . 1.00 . . H
H4 0.5253(9) 0.299(4) 0.410(2) 0.043(8) Uiso d . 1.00 . . H
H5 0.4290(10) 0.282(5) 0.536(2) 0.065(9) Uiso d . 1.00 . . H
H6 0.4228(9) 0.147(4) 0.606(2) 0.058(9) Uiso d . 1.00 . . H
H7 0.5290(10) 0.005(5) 0.691(2) 0.068(10) Uiso d . 1.00 . . H
H8 0.5740(10) -0.005(4) 0.642(2) 0.061(8) Uiso d . 1.00 . . H
H9 0.5350(10) 0.012(5) 0.168(3) 0.090(10) Uiso d . 1.00 . . H
H10 0.4960(10) 0.105(4) 0.146(2) 0.048(9) Uiso d . 1.00 . . H

loop_
_atom_site_aniso_label
_atom_site_aniso_U_11
_atom_site_aniso_U_22
_atom_site_aniso_U_33
_atom_site_aniso_U_12
_atom_site_aniso_U_13
_atom_site_aniso_U_23
Fe1 0.0199(2) 0.0262(2) 0.0242(2) 0.0018(2) 0.0011(2) 0.0012(2)
O1 0.0152(6) 0.0580(10) 0.0309(7) -0.0043(7) 0.0019(5) 0.0028(8)
O2 0.0238(7) 0.098(2) 0.0320(8) 0.0062(8) 0.0091(6) 0.0072(9)
O3 0.0343(8) 0.0511(10) 0.0274(8) -0.0026(7) -0.0018(7) 0.0061(8)
O4 0.0199(7) 0.0530(10) 0.0397(9) -0.0010(6) -0.0036(6) 0.0094(8)
O5 0.0202(7) 0.0538(9) 0.0435(10) -0.0016(7) 0.0081(7) 0.0123(8)
O6 0.0401(8) 0.0469(10) 0.0287(8) -0.0109(8) 0.0015(7) 0.0067(7)
O7 0.0215(7) 0.0590(10) 0.0321(8) -0.0040(7) -0.0027(6) -0.0010(9)
O8 0.0313(8) 0.0430(10) 0.0450(10) -0.0101(8) -0.0068(8) 0.0140(9)
O9 0.0241(7) 0.0337(9) 0.0402(10) 0.0051(7) 0.0071(7) 0.0030(8)
O10 0.0226(7) 0.0820(10) 0.0283(8) 0.0043(9) -0.0027(7) 0.0032(10)
O11 0.0294(9) 0.0463(10) 0.0385(8) 0.0036(9) 0.0010(7) 0.0060(9)
N1 0.0234(8) 0.0391(10) 0.0253(9) -0.0053(8) 0.0012(7) -0.0009(8)
N2 0.0178(7) 0.0259(8) 0.0330(9) 0.0005(8) 0.0015(7) -0.0027(8)
N3 0.0233(8) 0.0325(9) 0.0245(8) 0.0021(7) 0.0028(7) -0.0036(8)
C1 0.0193(8) 0.0273(10) 0.0276(10) -0.0024(10) 0.0012(7) -0.0015(9)
C2 0.0218(9) 0.0280(10) 0.0222(9) -0.0021(8) 0.0038(8) -0.0012(8)
C3 0.0219(9) 0.0270(10) 0.0269(10) -0.0010(8) -0.0024(8) -0.0018(8)
C4 0.0163(8) 0.0257(9) 0.0313(10) -0.0012(9) 0.0018(7) -0.0014(9)
C5 0.0207(9) 0.0270(10) 0.0270(9) -0.0007(8) 0.0039(7) -0.0005(8)
C6 0.0192(8) 0.0270(10) 0.0241(9) 0.0000(8) 0.0002(7) -0.0008(8)

loop_
_atom_type_symbol
_atom_type_description
_atom_type_scat_dispersion_real
_atom_type_scat_dispersion_imag
_atom_type_scat_source
Fe Fe 0.346 0.844
;International Tables for Crystallography
(1992, Vol. C, Tables 4.2.6.8 and 6.1.1.1)
;
O O 0.011 0.006
;International Tables for Crystallography
(1992, Vol. C, Tables 4.2.6.8 and 6.1.1.1)
;
N N 0.006 0.003
;International Tables for Crystallography
(1992, Vol. C, Tables 4.2.6.8 and 6.1.1.1)
;
C C 0.003 0.002
;International Tables for Crystallography
(1992, Vol. C, Tables 4.2.6.8 and 6.1.1.1)
;
H H 0.000 0.000
;International Tables for Crystallography
(1992, Vol. C, Table 6.1.1.2)
;

loop_
_geom_angle_atom_site_label_1
_geom_angle_atom_site_label_2
_geom_angle_atom_site_label_3
_geom_angle_site_symmetry_1
_geom_angle_site_symmetry_3
_geom_angle
_geom_angle_publ_flag
O8 Fe1 O8 . 5_656 180.0 no
O8 Fe1 O9 . . 86.50(7) yes
O8 Fe1 O9 . 5_656 93.50(7) yes
O8 Fe1 O10 . . 91.16(8) yes
O8 Fe1 O10 . 5_656 88.84(8) yes
O8 Fe1 O9 5_656 . 93.50(7) no
O8 Fe1 O9 5_656 5_656 86.50(7) no
O8 Fe1 O10 5_656 . 88.84(8) no
O8 Fe1 O10 5_656 5_656 91.16(8) no
O9 Fe1 O9 . 5_656 180.0 no
O9 Fe1 O10 . . 86.55(7) yes
O9 Fe1 O10 . 5_656 93.45(7) yes
O9 Fe1 O10 5_656 . 93.45(7) no
O9 Fe1 O10 5_656 5_656 86.55(7) no
O10 Fe1 O10 . 5_656 180.0 no
Fe1 O8 H3 . . 122(2) no
Fe1 O8 H4 . . 119.0(10) no
H3 O8 H4 . . 113(3) no
Fe1 O9 H5 . . 123.0(10) no
Fe1 O9 H6 . . 117(2) no
H5 O9 H6 . . 109(2) no
Fe1 O10 H7 . . 126(2) no
Fe1 O10 H8 . . 122(2) no
H7 O10 H8 . . 108(2) no
H9 O11 H10 . . 109(3) no
O2 N1 O3 . . 122.5(2) no
O2 N1 C2 . . 119.4(2) no
O3 N1 C2 . . 118.1(2) no
O4 N2 O5 . . 122.7(2) no
O4 N2 C4 . . 118.5(2) no
O5 N2 C4 . . 118.8(2) no
O6 N3 O7 . . 123.0(2) no
O6 N3 C6 . . 117.6(2) no
O7 N3 C6 . . 119.3(2) no
O1 C1 C2 . . 124.5(2) yes
O1 C1 C6 . . 123.8(2) yes
C2 C1 C6 . . 111.7(2) yes
N1 C2 C1 . . 120.6(2) yes
N1 C2 C3 . . 115.3(2) yes
C1 C2 C3 . . 124.0(2) yes
C2 C3 C4 . . 119.3(2) yes
C2 C3 H1 . . 119.0(10) no
C4 C3 H1 . . 120.0(10) no
N2 C4 C3 . . 119.4(2) yes
N2 C4 C5 . . 119.2(2) yes
C3 C4 C5 . . 121.4(2) yes
C4 C5 C6 . . 119.0(2) yes
C4 C5 H2 . . 118.0(10) no
C6 C5 H2 . . 122.0(10) no
N3 C6 C1 . . 119.8(2) yes
N3 C6 C5 . . 115.6(2) yes
C1 C6 C5 . . 124.6(2) yes

loop_
_geom_bond_atom_site_label_1
_geom_bond_atom_site_label_2
_geom_bond_site_symmetry_1
_geom_bond_site_symmetry_2
_geom_bond_distance
_geom_bond_publ_flag
Fe1 O8 . . 2.077(2) yes
Fe1 O8 . 5_656 2.077(2) no
Fe1 O9 . . 2.164(2) yes
Fe1 O9 . 5_656 2.164(2) no
Fe1 O10 . . 2.109(2) yes
Fe1 O10 . 5_656 2.109(2) no
O1 C1 . . 1.256(2) yes
O2 N1 . . 1.223(2) no
O3 N1 . . 1.225(2) no
O4 N2 . . 1.231(2) no
O5 N2 . . 1.226(2) no
O6 N3 . . 1.233(2) no
O7 N3 . . 1.226(2) no
O8 H3 . . 0.83(3) no
O8 H4 . . 0.74(3) no
O9 H5 . . 0.85(3) no
O9 H6 . . 0.78(3) no
O10 H7 . . 0.76(3) no
O10 H8 . . 0.83(3) no
O11 H9 . . 0.72(3) no
O11 H10 . . 0.77(3) no
N1 C2 . . 1.457(2) yes
N2 C4 . . 1.447(2) yes
N3 C6 . . 1.459(3) yes
C1 C2 . . 1.448(3) yes
C1 C6 . . 1.452(3) yes
C2 C3 . . 1.380(3) yes
C3 C4 . . 1.379(3) yes
C3 H1 . . 0.86(2) no
C4 C5 . . 1.382(3) yes
C5 C6 . . 1.372(3) yes
C5 H2 . . 0.92(2) no

loop_
_geom_contact_atom_site_label_1
_geom_contact_atom_site_label_2
_geom_contact_distance
_geom_contact_site_symmetry_2
_geom_contact_publ_flag
O1 O9 2.889(2) 8_555 no
O1 O8 2.891(2) 4_646 no
O1 O11 2.930(2) 5_656 no
O2 O11 2.895(2) 5_656 no
O3 O5 3.051(2) 7_554 no
O3 O7 3.067(2) 8_554 no
O4 O10 2.870(2) 3_456 no
O4 N1 2.902(2) 2_555 no
O4 O6 2.963(2) 7_554 no
O4 O7 2.986(2) 7_554 no
O4 C2 2.994(2) 2_555 ?
O5 N3 2.961(2) 2_545 no
O5 C6 2.962(3) 2_545 ?
O5 O6 3.062(2) 2_545 no
O7 O8 2.966(2) 4_646 no
O7 O9 2.974(2) 8_555 no
O8 O11 2.779(3) 4_655 no
O8 O10 2.930(3) 5_656 no
O8 O9 3.090(3) 5_656 no
O9 O11 2.975(3) 8_555 no
O10 O11 2.777(2) 5_656 no
C3 C3 3.083(4) 2_555 ?
C5 C5 3.055(4) 2_545 ?

loop_
_geom_hbond_atom_site_label_D
_geom_hbond_atom_site_label_H
_geom_hbond_atom_site_label_A
_geom_hbond_site_symmetry_A
_geom_hbond_distance_DH
_geom_hbond_distance_HA
_geom_hbond_distance_DA
_geom_hbond_angle_DHA
_geom_hbond_publ_flag
O8 H3 O5 3_556 0.83(3) 2.77(3) 3.156(2) 110(2) yes
O8 H3 O1 4_656 0.83(3) 2.10(3) 2.891(2) 159(3) yes
O8 H3 O7 4_656 0.83(3) 2.62(3) 2.967(2) 106(2) yes
O8 H3 N3 4_656 0.83(3) 3.05(3) 3.531(2) 118(2) yes
O9 H6 O2 1_555 0.78(2) 2.19(2) 2.931(2) 160(2) yes
O9 H6 O5 7_554 0.78(2) 2.75(2) 3.141(2) 113(2) yes
O9 H5 O1 8_554 0.85(3) 2.05(3) 2.889(2) 174(2) yes
O9 H5 O7 8_554 0.85(3) 2.53(2) 2.974(2) 113(2) yes
O10 H8 O4 3_556 0.83(2) 2.04(2) 2.871(2) 174(2) yes
O10 H8 O5 3_556 0.83(2) 2.89(2) 3.455(2) 126(2) yes
O10 H8 N2 3_556 0.83(2) 2.80(2) 3.553(2) 151(2) yes
O8 H3 O11 8_555 0.83(3) 3.21(3) 3.546(2) 107(2) yes
O8 H4 O11 4_655 0.74(2) 2.06(2) 2.778(2) 167(2) yes
O10 H7 O11 5_656 0.76(3) 2.02(3) 2.777(2) 176(3) yes

loop_
_geom_torsion_atom_site_label_1
_geom_torsion_atom_site_label_2
_geom_torsion_atom_site_label_3
_geom_torsion_atom_site_label_4
_geom_torsion
_geom_torsion_publ_flag
O1 C1 C2 N1 -2.0(3) no
O1 C1 C2 C3 -178.7(2) no
O1 C1 C6 N3 -3.0(3) no
O1 C1 C6 C5 -179.7(2) no
O2 N1 C2 C1 20.5(3) no
O2 N1 C2 C3 -162.5(2) no
O3 N1 C2 C1 -159.1(2) no
O3 N1 C2 C3 17.9(3) no
O4 N2 C4 C3 -11.8(3) no
O4 N2 C4 C5 168.1(2) no
O5 N2 C4 C3 167.9(2) no
O5 N2 C4 C5 -12.2(3) no
O6 N3 C6 C1 -151.1(2) no
O6 N3 C6 C5 25.9(3) no
O7 N3 C6 C1 28.8(3) no
O7 N3 C6 C5 -154.2(2) no
N1 C2 C1 C6 178.2(2) no
N1 C2 C3 C4 -178.8(2) no
N2 C4 C3 C2 -179.4(2) no
N2 C4 C5 C6 -179.2(2) no
N3 C6 C1 C2 176.8(2) no
N3 C6 C5 C4 -178.0(2) no
C1 C2 C3 C4 -1.9(3) no
C1 C6 C5 C4 -1.2(3) no
C2 C1 C6 C5 0.1(3) no
C2 C3 C4 C5 0.8(3) no
C3 C2 C1 C6 1.5(3) no
C3 C4 C5 C6 0.7(3) no
C3 C4 C5 C6 0.7(3) no
